data_1000332
loop_
_publ_author_name
'Crosnier, M P'
'Fourquet, J L'

_publ_section_title
;
Synthesis and crystal structure of BaTiOF~4~
;
_journal_coden_ASTM EJSCE5
_journal_name_full
;
European Journal of Solid State Inorganic Chemistry
;
_journal_page_first 199
_journal_page_last 206
_journal_volume 29
_journal_year 1992
_chemical_formula_structural 'Ba (Ti O F4)'
_chemical_formula_sum 'Ba F4 O Ti'
_chemical_name_systematic 'Barium oxotetrafluorotitanate'
_space_group_IT_number 57
_symmetry_cell_setting orthorhombic
_symmetry_Int_Tables_number 57
_symmetry_space_group_name_Hall '-P 2c 2b'
_symmetry_space_group_name_H-M 'P b c m'
_cell_angle_alpha 90
_cell_angle_beta 90
_cell_angle_gamma 90
_cell_formula_units_Z 4
_cell_length_a 5.1719(2)
_cell_length_b 13.7555(7)
_cell_length_c 5.5178(2)
_cell_volume 392.5
_refine_ls_R_factor_all 0.026
_cod_database_code 1000332

loop_
_symmetry_equiv_pos_as_xyz
x,y,z
-x,-y,1/2+z
x,1/2-y,-z
-x,1/2+y,1/2-z
-x,-y,-z
x,y,1/2-z
-x,1/2+y,z
x,1/2-y,1/2+z

loop_
_atom_site_aniso_label
_atom_site_aniso_U_11
_atom_site_aniso_U_12
_atom_site_aniso_U_13
_atom_site_aniso_U_22
_atom_site_aniso_U_23
_atom_site_aniso_U_33
Ba1 0.0122 0.0009 0. 0.0094 0. 0.0104
Ti1 0.0087 0.0002 0. 0.0067 0. 0.0064
F1 0.0215 0.0013 0.0061 0.0115 -0.0022 0.0135
F2 0.0104 -0.0037 0. 0.0182 0. 0.0179
F3 0.0134 -0.0042 0. 0.0117 0. 0.0156
O1 0.0115 0. 0. 0.0125 -0.0018 0.0086

loop_
_atom_site_label
_atom_site_type_symbol
_atom_site_symmetry_multiplicity
_atom_site_Wyckoff_symbol
_atom_site_fract_x
_atom_site_fract_y
_atom_site_fract_z
_atom_site_occupancy
_atom_site_attached_hydrogens
_atom_site_calc_flag
Ba1 Ba2+ 4 d 0.2430(1) 0.0939 0.25 1. 0 d
Ti1 Ti4+ 4 d 0.1887(1) 0.8234 0.25 1. 0 d
F1 F1- 8 e 0.6812(4) 0.4190(1) 0.4869(3) 1. 0 d
F2 F1- 4 d 0.4888(4) 0.2652(2) 0.25 1. 0 d
F3 F1- 4 d 0.1006(5) 0.4122(2) 0.25 1. 0 d
O1 O2- 4 c -0.0504(4) 0.25 0. 1. 0 d

loop_
_atom_type_symbol
_atom_type_oxidation_number
Ba2+ 2.000
Ti4+ 4.000
F1- -1.000
O2- -2.000
